data_2234485
loop_
_publ_author_name
'Burgoyne, Andrew R.'
'Meijboom, Reinout'
'Ogutu, Hezron'

_publ_section_title
;
 <i>trans</i>-Dichloridobis[dicyclohexyl(phenyl)phosphane-\k<i>P</i>]palladium(II)
;
_journal_coeditor_code ZL2455
_journal_issue 4
_journal_name_full 'Acta Crystallographica Section E'
_journal_page_first m404
_journal_paper_doi 10.1107/S1600536812010100
_journal_volume 68
_journal_year 2012
_chemical_formula_iupac '[Pd Cl2 (C18 H27 P)2]'
_chemical_formula_moiety 'C36 H54 Cl2 P2 Pd1'
_chemical_formula_sum 'C36 H54 Cl2 P2 Pd'
_chemical_formula_weight 726.03
_chemical_name_systematic
;
<i>trans</i>-Dichloridobis[dicyclohexyl(phenyl)phosphane-
\k<i>P</i>]palladium(II)
;
_space_group_IT_number 2
_symmetry_cell_setting triclinic
_symmetry_space_group_name_Hall '-P 1'
_symmetry_space_group_name_H-M 'P -1'
_atom_sites_solution_hydrogens geom
_atom_sites_solution_primary direct
_atom_sites_solution_secondary difmap
_audit_creation_method SHELXL-97
_cell_angle_alpha 113.115(2)
_cell_angle_beta 107.321(2)
_cell_angle_gamma 91.625(2)
_cell_formula_units_Z 1
_cell_length_a 9.439(4)
_cell_length_b 10.095(4)
_cell_length_c 10.623(5)
_cell_measurement_reflns_used 9929
_cell_measurement_temperature 100(2)
_cell_measurement_theta_max 24.9
_cell_measurement_theta_min 2.2
_cell_volume 876.5(7)
_computing_cell_refinement 'SAINT-Plus (Bruker, 2007)'
_computing_data_collection 'APEX2 (Bruker, 2007)'
_computing_data_reduction 'SAINT-Plus and XPREP (Bruker, 2007)'
_computing_molecular_graphics 'DIAMOND (Brandenburg & Putz, 2005)'
_computing_publication_material 'WinGX (Farrugia, 1999)'
_computing_structure_refinement 'SHELXL97 (Sheldrick, 2008)'
_computing_structure_solution 'SHELXS97 (Sheldrick, 2008)'
_diffrn_ambient_temperature 100(2)
_diffrn_measured_fraction_theta_full 0.966
_diffrn_measured_fraction_theta_max 0.966
_diffrn_measurement_device_type 'Bruker X8 APEXII 4K KappaCCD'
_diffrn_measurement_method '\f and \w scans'
_diffrn_radiation_monochromator graphite
_diffrn_radiation_source 'fine-focus sealed tube'
_diffrn_radiation_type MoK\a
_diffrn_radiation_wavelength 0.71069
_diffrn_reflns_av_R_equivalents 0.0239
_diffrn_reflns_av_sigmaI/netI 0.0236
_diffrn_reflns_limit_h_max 11
_diffrn_reflns_limit_h_min -10
_diffrn_reflns_limit_k_max 11
_diffrn_reflns_limit_k_min -11
_diffrn_reflns_limit_l_max 12
_diffrn_reflns_limit_l_min -11
_diffrn_reflns_number 12144
_diffrn_reflns_theta_full 24.85
_diffrn_reflns_theta_max 24.85
_diffrn_reflns_theta_min 2.22
_diffrn_standards_decay_% 0
_diffrn_standards_interval_count 0
_diffrn_standards_interval_time 0
_diffrn_standards_number 0
_exptl_absorpt_coefficient_mu 0.797
_exptl_absorpt_correction_T_max 0.918
_exptl_absorpt_correction_T_min 0.885
_exptl_absorpt_correction_type multi-scan
_exptl_absorpt_process_details '(SADABS; Bruker, 2007)'
_exptl_crystal_colour yellow
_exptl_crystal_density_diffrn 1.375
_exptl_crystal_density_method 'not measured'
_exptl_crystal_description conical
_exptl_crystal_F_000 380
_exptl_crystal_size_max 0.265
_exptl_crystal_size_mid 0.128
_exptl_crystal_size_min 0.107
_refine_diff_density_max 0.370
_refine_diff_density_min -0.382
_refine_ls_extinction_method none
_refine_ls_goodness_of_fit_ref 1.187
_refine_ls_hydrogen_treatment constr
_refine_ls_matrix_type full
_refine_ls_number_parameters 266
_refine_ls_number_reflns 2931
_refine_ls_number_restraints 12
_refine_ls_restrained_S_all 1.185
_refine_ls_R_factor_all 0.0209
_refine_ls_R_factor_gt 0.0205
_refine_ls_shift/su_max 0.001
_refine_ls_shift/su_mean 0.000
_refine_ls_structure_factor_coef Fsqd
_refine_ls_weighting_details 'calc w=1/[\s^2^(Fo^2^)+(0.0125P)^2^+0.5911P] where P=(Fo^2^+2Fc^2^)/3'
_refine_ls_weighting_scheme calc
_refine_ls_wR_factor_gt 0.0508
_refine_ls_wR_factor_ref 0.0511
_reflns_number_gt 2891
_reflns_number_total 2931
_reflns_threshold_expression I>2sigma(I)
_cod_data_source_file zl2455.cif
_cod_data_source_block I
_cod_original_formula_sum 'C36 H54 Cl2 P2 Pd1'
_cod_database_code 2234485
_cod_database_fobs_code 2234485

loop_
_symmetry_equiv_pos_as_xyz
'x, y, z'
'-x, -y, -z'

loop_
_atom_site_type_symbol
_atom_site_label
_atom_site_fract_x
_atom_site_fract_y
_atom_site_fract_z
_atom_site_U_iso_or_equiv
_atom_site_adp_type
_atom_site_calc_flag
_atom_site_refinement_flags
_atom_site_occupancy
_atom_site_symmetry_multiplicity
_atom_site_disorder_assembly
_atom_site_disorder_group
C C1 0.8288(11) -0.1156(10) 0.6237(7) 0.0215(7) Uani d PG 0.587(9) 1 A 1
C C2 0.9177(12) -0.2245(12) 0.6081(9) 0.025(3) Uani d PG 0.587(9) 1 A 1
H H2 0.9665 -0.2441 0.6874 0.030 Uiso calc PR 0.587(9) 1 A 1
C C3 0.9336(9) -0.3042(9) 0.4741(10) 0.030(3) Uani d PG 0.587(9) 1 A 1
H H3 0.9931 -0.3770 0.4637 0.036 Uiso calc PR 0.587(9) 1 A 1
C C4 0.8606(8) -0.2749(8) 0.3556(8) 0.038(2) Uani d PG 0.587(9) 1 A 1
H H4 0.8713 -0.3282 0.2660 0.045 Uiso calc PR 0.587(9) 1 A 1
C C5 0.7718(9) -0.1660(9) 0.3712(7) 0.040(4) Uani d PG 0.587(9) 1 A 1
H H5 0.7229 -0.1465 0.2920 0.048 Uiso calc PR 0.587(9) 1 A 1
C C6 0.7558(7) -0.0864(7) 0.5053(8) 0.0294(15) Uani d PG 0.587(9) 1 A 1
H H6 0.6964 -0.0135 0.5157 0.035 Uiso calc PR 0.587(9) 1 A 1
C C1B 0.8337(16) -0.1023(17) 0.6235(11) 0.0215(7) Uani d PD 0.413(9) 1 A 2
H H1B 0.9155 -0.0324 0.6342 0.026 Uiso calc PR 0.413(9) 1 A 2
C C2B 0.892(2) -0.2484(19) 0.5907(14) 0.021(3) Uani d PD 0.413(9) 1 A 2
H H2BA 0.8132 -0.3233 0.5748 0.025 Uiso calc PR 0.413(9) 1 A 2
H H2BB 0.9771 -0.2397 0.6732 0.025 Uiso calc PR 0.413(9) 1 A 2
C C3B 0.9388(17) -0.2926(17) 0.4549(15) 0.027(3) Uani d PD 0.413(9) 1 A 2
H H3BA 1.0238 -0.2223 0.4747 0.033 Uiso calc PR 0.413(9) 1 A 2
H H3BB 0.9705 -0.3873 0.4327 0.033 Uiso calc PR 0.413(9) 1 A 2
C C4B 0.8129(12) -0.2994(11) 0.3271(10) 0.023(2) Uani d PD 0.413(9) 1 A 2
H H4BA 0.7318 -0.3765 0.3012 0.027 Uiso calc PR 0.413(9) 1 A 2
H H4BB 0.8477 -0.3228 0.2448 0.027 Uiso calc PR 0.413(9) 1 A 2
C C5B 0.7549(14) -0.1569(12) 0.3589(11) 0.023(3) Uani d PD 0.413(9) 1 A 2
H H5BA 0.6712 -0.1655 0.2751 0.028 Uiso calc PR 0.413(9) 1 A 2
H H5BB 0.8337 -0.0811 0.3773 0.028 Uiso calc PR 0.413(9) 1 A 2
C C6B 0.7032(10) -0.1141(10) 0.4917(11) 0.0224(18) Uani d PD 0.413(9) 1 A 2
H H6BA 0.6677 -0.0212 0.5118 0.027 Uiso calc PR 0.413(9) 1 A 2
H H6BB 0.6207 -0.1871 0.4718 0.027 Uiso calc PR 0.413(9) 1 A 2
C C7 0.7420(2) 0.1499(2) 0.8114(2) 0.0247(4) Uani d D 1 1 A .
H H7 0.6498 0.1300 0.7292 0.030 Uiso calc R 1 1 . .
C C8 0.8584(3) 0.2478(2) 0.8001(2) 0.0335(5) Uani d D 1 1 . .
H H8A 0.8772 0.1976 0.7093 0.040 Uiso calc R 1 1 . .
H H8B 0.9522 0.2690 0.8792 0.040 Uiso calc R 1 1 . .
C C9 0.8040(3) 0.3903(2) 0.8064(2) 0.0355(5) Uani d D 1 1 . .
H H9A 0.8816 0.4529 0.8034 0.043 Uiso calc R 1 1 . .
H H9B 0.7152 0.3697 0.7224 0.043 Uiso calc R 1 1 . .
C C10 0.7666(3) 0.4687(2) 0.9438(2) 0.0353(5) Uani d D 1 1 . .
H H10A 0.8579 0.4988 1.0275 0.042 Uiso calc R 1 1 . .
H H10B 0.7267 0.5558 0.9424 0.042 Uiso calc R 1 1 . .
C C11 0.6531(3) 0.3725(2) 0.9585(3) 0.0365(5) Uani d D 1 1 . .
H H11A 0.5577 0.3531 0.8818 0.044 Uiso calc R 1 1 . .
H H11B 0.6378 0.4236 1.0508 0.044 Uiso calc R 1 1 . .
C C12 0.7038(2) 0.2278(2) 0.9498(2) 0.0288(4) Uani d D 1 1 . .
H H12A 0.6242 0.1658 0.9509 0.035 Uiso calc R 1 1 . .
H H12B 0.7916 0.2459 1.0339 0.035 Uiso calc R 1 1 . .
C C13 0.6240(7) -0.1337(11) 0.7724(14) 0.017(2) Uani d P 0.587(9) 1 A 1
H H13 0.6085 -0.0958 0.8667 0.020 Uiso calc PR 0.587(9) 1 A 1
C C14 0.4830(6) -0.1221(6) 0.6629(6) 0.0260(12) Uani d P 0.587(9) 1 A 1
H H14A 0.4726 -0.0202 0.6898 0.031 Uiso calc PR 0.587(9) 1 A 1
H H14B 0.4928 -0.1611 0.5672 0.031 Uiso calc PR 0.587(9) 1 A 1
C C15 0.3432(8) -0.2058(7) 0.6579(13) 0.038(2) Uani d P 0.587(9) 1 A 1
H H15A 0.3289 -0.1617 0.7515 0.046 Uiso calc PR 0.587(9) 1 A 1
H H15B 0.2557 -0.1994 0.5855 0.046 Uiso calc PR 0.587(9) 1 A 1
C C16 0.3565(8) -0.3654(7) 0.6210(8) 0.0311(14) Uani d P 0.587(9) 1 A 1
H H16A 0.2694 -0.4143 0.6255 0.037 Uiso calc PR 0.587(9) 1 A 1
H H16B 0.3591 -0.4128 0.5228 0.037 Uiso calc PR 0.587(9) 1 A 1
C C17 0.4985(10) -0.3777(10) 0.7268(16) 0.029(2) Uani d P 0.587(9) 1 A 1
H H17A 0.5083 -0.4798 0.6985 0.035 Uiso calc PR 0.587(9) 1 A 1
H H17B 0.4903 -0.3397 0.8232 0.035 Uiso calc PR 0.587(9) 1 A 1
C C18 0.6381(8) -0.2948(9) 0.7318(17) 0.023(3) Uani d P 0.587(9) 1 A 1
H H18A 0.6513 -0.3373 0.6377 0.028 Uiso calc PR 0.587(9) 1 A 1
H H18B 0.7258 -0.3027 0.8029 0.028 Uiso calc PR 0.587(9) 1 A 1
C C13B 0.6193(7) -0.1534(11) 0.7533(16) 0.027(5) Uani d PG 0.413(9) 1 A 2
C C14B 0.4787(8) -0.1111(7) 0.7229(11) 0.0331(19) Uani d PG 0.413(9) 1 A 2
H H14C 0.4707 -0.0176 0.7283 0.040 Uiso calc PR 0.413(9) 1 A 2
C C15B 0.3501(7) -0.2087(9) 0.6846(13) 0.045(5) Uani d PG 0.413(9) 1 A 2
H H15C 0.2560 -0.1804 0.6642 0.054 Uiso calc PR 0.413(9) 1 A 2
C C16B 0.3620(11) -0.3485(8) 0.6766(10) 0.033(2) Uani d PG 0.413(9) 1 A 2
H H16C 0.2760 -0.4137 0.6509 0.040 Uiso calc PR 0.413(9) 1 A 2
C C17B 0.5026(14) -0.3907(9) 0.7070(17) 0.035(5) Uani d PG 0.413(9) 1 A 2
H H17C 0.5106 -0.4843 0.7016 0.042 Uiso calc PR 0.413(9) 1 A 2
C C18B 0.6312(10) -0.2932(14) 0.745(2) 0.032(6) Uani d PG 0.413(9) 1 A 2
H H18C 0.7253 -0.3215 0.7657 0.038 Uiso calc PR 0.413(9) 1 A 2
P P1 0.79648(5) -0.02795(5) 0.79688(5) 0.01688(11) Uani d . 1 1 . .
Cl Cl1 1.15978(5) 0.06458(5) 0.89925(5) 0.02496(11) Uani d . 1 1 . .
Pd Pd1 1.0000 0.0000 1.0000 0.01502(8) Uani d S 1 2 . .

loop_
_atom_site_aniso_label
_atom_site_aniso_U_11
_atom_site_aniso_U_22
_atom_site_aniso_U_33
_atom_site_aniso_U_12
_atom_site_aniso_U_13
_atom_site_aniso_U_23
C1 0.0227(11) 0.0238(17) 0.0172(9) 0.0024(11) 0.0065(8) 0.0079(9)
C2 0.022(4) 0.026(4) 0.022(3) -0.002(3) 0.004(3) 0.006(3)
C3 0.024(3) 0.030(3) 0.027(4) 0.001(2) 0.006(3) 0.005(3)
C4 0.032(5) 0.046(4) 0.025(4) -0.004(3) 0.017(3) 0.001(3)
C5 0.040(5) 0.059(7) 0.024(4) 0.000(4) 0.009(3) 0.022(4)
C6 0.030(4) 0.033(3) 0.029(3) 0.005(3) 0.012(3) 0.015(2)
C1B 0.0227(11) 0.0238(17) 0.0172(9) 0.0024(11) 0.0065(8) 0.0079(9)
C2B 0.022(5) 0.020(5) 0.016(4) 0.005(5) 0.004(3) 0.006(3)
C3B 0.036(6) 0.034(5) 0.018(5) 0.015(4) 0.016(4) 0.012(4)
C4B 0.027(5) 0.026(4) 0.015(3) 0.001(4) 0.007(4) 0.009(3)
C5B 0.033(5) 0.023(5) 0.012(4) 0.008(4) 0.007(3) 0.006(4)
C6B 0.023(5) 0.026(4) 0.016(3) 0.003(3) 0.002(4) 0.010(3)
C7 0.0291(10) 0.0221(9) 0.0232(9) 0.0069(8) 0.0079(8) 0.0102(8)
C8 0.0487(13) 0.0264(10) 0.0347(11) 0.0097(9) 0.0222(10) 0.0158(9)
C9 0.0496(14) 0.0271(10) 0.0358(12) 0.0089(9) 0.0148(10) 0.0187(9)
C10 0.0481(14) 0.0232(10) 0.0356(11) 0.0112(9) 0.0138(10) 0.0130(9)
C11 0.0446(13) 0.0268(10) 0.0399(12) 0.0117(9) 0.0209(11) 0.0106(9)
C12 0.0359(11) 0.0230(9) 0.0298(10) 0.0055(8) 0.0158(9) 0.0098(8)
C13 0.023(4) 0.013(2) 0.013(3) 0.0053(19) 0.002(2) 0.007(2)
C14 0.024(2) 0.029(2) 0.028(3) 0.0036(15) 0.007(2) 0.017(2)
C15 0.033(4) 0.026(4) 0.054(3) 0.008(3) 0.009(3) 0.019(3)
C16 0.027(2) 0.031(2) 0.034(4) -0.0029(17) 0.008(3) 0.016(2)
C17 0.025(5) 0.025(4) 0.043(4) 0.003(3) 0.013(3) 0.019(3)
C18 0.019(4) 0.020(5) 0.031(4) -0.004(3) 0.008(3) 0.011(3)
C13B 0.020(5) 0.033(8) 0.021(6) -0.005(4) 0.010(4) 0.004(4)
C14B 0.034(3) 0.026(3) 0.044(5) 0.007(2) 0.018(4) 0.015(4)
C15B 0.011(5) 0.063(9) 0.065(8) 0.003(4) 0.011(4) 0.034(5)
C16B 0.036(4) 0.036(4) 0.029(5) -0.003(3) 0.014(4) 0.012(4)
C17B 0.043(9) 0.023(6) 0.039(7) 0.001(5) 0.015(5) 0.011(4)
C18B 0.041(9) 0.031(8) 0.034(7) 0.020(6) 0.017(6) 0.020(6)
P1 0.0191(2) 0.0180(2) 0.0148(2) 0.00359(17) 0.00545(18) 0.00827(17)
Cl1 0.0231(2) 0.0357(2) 0.0193(2) 0.00003(18) 0.00788(18) 0.01451(19)
Pd1 0.01700(11) 0.01711(11) 0.01244(10) 0.00288(7) 0.00508(7) 0.00760(7)

loop_
_atom_type_symbol
_atom_type_description
_atom_type_scat_dispersion_real
_atom_type_scat_dispersion_imag
_atom_type_scat_source
C C 0.0033 0.0016 'International Tables Vol C Tables 4.2.6.8 and 6.1.1.4'
H H 0.0000 0.0000 'International Tables Vol C Tables 4.2.6.8 and 6.1.1.4'
P P 0.1023 0.0942 'International Tables Vol C Tables 4.2.6.8 and 6.1.1.4'
Cl Cl 0.1484 0.1585 'International Tables Vol C Tables 4.2.6.8 and 6.1.1.4'
Pd Pd -0.9988 1.0072 'International Tables Vol C Tables 4.2.6.8 and 6.1.1.4'

loop_
_geom_angle_atom_site_label_1
_geom_angle_atom_site_label_2
_geom_angle_atom_site_label_3
_geom_angle_site_symmetry_1
_geom_angle_site_symmetry_3
_geom_angle
C2 C1 C6 . . 120.0
C2 C1 P1 . . 117.9(5)
C6 C1 P1 . . 121.8(5)
C1 C2 C3 . . 120.0
C1 C2 H2 . . 120.0
C3 C2 H2 . . 120.0
C4 C3 C2 . . 120.0
C4 C3 H3 . . 120.0
C2 C3 H3 . . 120.0
C3 C4 C5 . . 120.0
C3 C4 H4 . . 120.0
C5 C4 H4 . . 120.0
C6 C5 C4 . . 120.0
C6 C5 H5 . . 120.0
C4 C5 H5 . . 120.0
C5 C6 C1 . . 120.0
C5 C6 H6 . . 120.0
C1 C6 H6 . . 120.0
C6B C1B C2B . . 109.7(7)
C6B C1B P1 . . 114.9(8)
C2B C1B P1 . . 113.6(8)
C6B C1B H1B . . 106.0
C2B C1B H1B . . 106.0
P1 C1B H1B . . 106.0
C1B C2B C3B . . 110.2(6)
C1B C2B H2BA . . 109.6
C3B C2B H2BA . . 109.6
C1B C2B H2BB . . 109.6
C3B C2B H2BB . . 109.6
H2BA C2B H2BB . . 108.1
C4B C3B C2B . . 111.5(7)
C4B C3B H3BA . . 109.3
C2B C3B H3BA . . 109.3
C4B C3B H3BB . . 109.3
C2B C3B H3BB . . 109.3
H3BA C3B H3BB . . 108.0
C3B C4B C5B . . 111.3(8)
C3B C4B H4BA . . 109.4
C5B C4B H4BA . . 109.4
C3B C4B H4BB . . 109.4
C5B C4B H4BB . . 109.4
H4BA C4B H4BB . . 108.0
C4B C5B C6B . . 110.8(7)
C4B C5B H5BA . . 109.5
C6B C5B H5BA . . 109.5
C4B C5B H5BB . . 109.5
C6B C5B H5BB . . 109.5
H5BA C5B H5BB . . 108.1
C1B C6B C5B . . 109.8(8)
C1B C6B H6BA . . 109.7
C5B C6B H6BA . . 109.7
C1B C6B H6BB . . 109.7
C5B C6B H6BB . . 109.7
H6BA C6B H6BB . . 108.2
C8 C7 C12 . . 111.13(16)
C8 C7 P1 . . 113.28(14)
C12 C7 P1 . . 111.08(13)
C8 C7 H7 . . 107.0
C12 C7 H7 . . 107.0
P1 C7 H7 . . 107.0
C7 C8 C9 . . 110.74(18)
C7 C8 H8A . . 109.5
C9 C8 H8A . . 109.5
C7 C8 H8B . . 109.5
C9 C8 H8B . . 109.5
H8A C8 H8B . . 108.1
C10 C9 C8 . . 111.03(17)
C10 C9 H9A . . 109.4
C8 C9 H9A . . 109.4
C10 C9 H9B . . 109.4
C8 C9 H9B . . 109.4
H9A C9 H9B . . 108.0
C11 C10 C9 . . 111.58(18)
C11 C10 H10A . . 109.3
C9 C10 H10A . . 109.3
C11 C10 H10B . . 109.3
C9 C10 H10B . . 109.3
H10A C10 H10B . . 108.0
C10 C11 C12 . . 112.03(18)
C10 C11 H11A . . 109.2
C12 C11 H11A . . 109.2
C10 C11 H11B . . 109.2
C12 C11 H11B . . 109.2
H11A C11 H11B . . 107.9
C11 C12 C7 . . 110.85(17)
C11 C12 H12A . . 109.5
C7 C12 H12A . . 109.5
C11 C12 H12B . . 109.5
C7 C12 H12B . . 109.5
H12A C12 H12B . . 108.1
C14 C13 C18 . . 109.4(6)
C14 C13 P1 . . 114.9(5)
C18 C13 P1 . . 111.5(5)
C14 C13 H13 . . 106.9
C18 C13 H13 . . 106.9
P1 C13 H13 . . 106.9
C15 C14 C13 . . 110.9(6)
C15 C14 H14A . . 109.5
C13 C14 H14A . . 109.5
C15 C14 H14B . . 109.5
C13 C14 H14B . . 109.5
H14A C14 H14B . . 108.0
C16 C15 C14 . . 111.4(5)
C16 C15 H15A . . 109.4
C14 C15 H15A . . 109.4
C16 C15 H15B . . 109.4
C14 C15 H15B . . 109.4
H15A C15 H15B . . 108.0
C17 C16 C15 . . 110.2(6)
C17 C16 H16A . . 109.6
C15 C16 H16A . . 109.6
C17 C16 H16B . . 109.6
C15 C16 H16B . . 109.6
H16A C16 H16B . . 108.1
C16 C17 C18 . . 112.1(6)
C16 C17 H17A . . 109.2
C18 C17 H17A . . 109.2
C16 C17 H17B . . 109.2
C18 C17 H17B . . 109.2
H17A C17 H17B . . 107.9
C17 C18 C13 . . 110.4(6)
C17 C18 H18A . . 109.6
C13 C18 H18A . . 109.6
C17 C18 H18B . . 109.6
C13 C18 H18B . . 109.6
H18A C18 H18B . . 108.1
C14B C13B C18B . . 120.0
C14B C13B P1 . . 121.5(5)
C18B C13B P1 . . 118.4(5)
C15B C14B C13B . . 120.0
C15B C14B H14C . . 120.0
C13B C14B H14C . . 120.0
C16B C15B C14B . . 120.0
C16B C15B H15C . . 120.0
C14B C15B H15C . . 120.0
C15B C16B C17B . . 120.0
C15B C16B H16C . . 120.0
C17B C16B H16C . . 120.0
C18B C17B C16B . . 120.0
C18B C17B H17C . . 120.0
C16B C17B H17C . . 120.0
C17B C18B C13B . . 120.0
C17B C18B H18C . . 120.0
C13B C18B H18C . . 120.0
C13 P1 C1 . . 104.6(6)
C13 P1 C7 . . 103.3(3)
C1 P1 C7 . . 107.4(3)
C13 P1 C1B . . 108.0(6)
C7 P1 C1B . . 103.5(5)
C1 P1 C13B . . 98.7(5)
C7 P1 C13B . . 106.9(3)
C1B P1 C13B . . 102.1(7)
C13 P1 Pd1 . . 115.0(3)
C1 P1 Pd1 . . 114.7(3)
C7 P1 Pd1 . . 110.95(6)
C1B P1 Pd1 . . 114.8(4)
C13B P1 Pd1 . . 117.3(4)
Cl1 Pd1 Cl1 . 2_757 180.0
Cl1 Pd1 P1 . . 89.296(16)
Cl1 Pd1 P1 2_757 . 90.704(16)
Cl1 Pd1 P1 . 2_757 90.704(16)
Cl1 Pd1 P1 2_757 2_757 89.296(16)
P1 Pd1 P1 . 2_757 180.0

loop_
_geom_bond_atom_site_label_1
_geom_bond_atom_site_label_2
_geom_bond_site_symmetry_2
_geom_bond_distance
C1 C2 . 1.3900
C1 C6 . 1.3900
C1 P1 . 1.825(7)
C2 C3 . 1.3900
C2 H2 . 0.9300
C3 C4 . 1.3900
C3 H3 . 0.9300
C4 C5 . 1.3900
C4 H4 . 0.9300
C5 C6 . 1.3900
C5 H5 . 0.9300
C6 H6 . 0.9300
C1B C6B . 1.524(10)
C1B C2B . 1.534(9)
C1B P1 . 1.843(10)
C1B H1B . 0.9800
C2B C3B . 1.538(11)
C2B H2BA . 0.9700
C2B H2BB . 0.9700
C3B C4B . 1.491(12)
C3B H3BA . 0.9700
C3B H3BB . 0.9700
C4B C5B . 1.503(10)
C4B H4BA . 0.9700
C4B H4BB . 0.9700
C5B C6B . 1.536(9)
C5B H5BA . 0.9700
C5B H5BB . 0.9700
C6B H6BA . 0.9700
C6B H6BB . 0.9700
C7 C8 . 1.520(3)
C7 C12 . 1.528(3)
C7 P1 . 1.8421(19)
C7 H7 . 0.9800
C8 C9 . 1.524(3)
C8 H8A . 0.9700
C8 H8B . 0.9700
C9 C10 . 1.516(3)
C9 H9A . 0.9700
C9 H9B . 0.9700
C10 C11 . 1.507(3)
C10 H10A . 0.9700
C10 H10B . 0.9700
C11 C12 . 1.527(3)
C11 H11A . 0.9700
C11 H11B . 0.9700
C12 H12A . 0.9700
C12 H12B . 0.9700
C13 C14 . 1.528(8)
C13 C18 . 1.531(9)
C13 P1 . 1.813(7)
C13 H13 . 0.9800
C14 C15 . 1.523(8)
C14 H14A . 0.9700
C14 H14B . 0.9700
C15 C16 . 1.519(7)
C15 H15A . 0.9700
C15 H15B . 0.9700
C16 C17 . 1.516(10)
C16 H16A . 0.9700
C16 H16B . 0.9700
C17 C18 . 1.517(8)
C17 H17A . 0.9700
C17 H17B . 0.9700
C18 H18A . 0.9700
C18 H18B . 0.9700
C13B C14B . 1.3900
C13B C18B . 1.3900
C13B P1 . 1.891(7)
C14B C15B . 1.3900
C14B H14C . 0.9300
C15B C16B . 1.3900
C15B H15C . 0.9300
C16B C17B . 1.3900
C16B H16C . 0.9300
C17B C18B . 1.3900
C17B H17C . 0.9300
C18B H18C . 0.9300
P1 Pd1 . 2.3343(5)
Cl1 Pd1 . 2.3017(4)
Pd1 Cl1 2_757 2.3017(4)
Pd1 P1 2_757 2.3343(5)

loop_
_geom_hbond_atom_site_label_D
_geom_hbond_atom_site_label_H
_geom_hbond_atom_site_label_A
_geom_hbond_site_symmetry_A
_geom_hbond_distance_DH
_geom_hbond_distance_HA
_geom_hbond_distance_DA
_geom_hbond_angle_DHA
C8 H8B Cl1 . 0.97 2.91 3.559(2) 125.3
C5 H5 Cl1 2_756 0.93 2.94 3.619(7) 131.1
C13 H13 Cl1 2_757 0.98 2.68 3.254(11) 117.8
C18 H18B Cl1 2_757 0.97 2.97 3.542(13) 119.1
C15 H15A Cl1 1_455 0.97 3.02 3.800(8) 138.5
